data_2211890
loop_
_publ_author_name
'H\%akansson, Anders E.'
'Horne, Graeme'
'Fleet, George W.J.'
'Watkin, David J.'

_publ_section_title
;(6<i>S</i>)-Methyl-<small>L</small>-swainsonine
 [(1<i>R</i>,2<i>S</i>,6<i>S</i>,8<i>S</i>,8a<i>S</i>)-6-methyloctahydroindolizine-1,2,8-triol]
;
_journal_coeditor_code LH2265
_journal_issue 1
_journal_name_full 'Acta Crystallographica Section E'
_journal_page_first o210
_journal_page_last o212
_journal_paper_doi 10.1107/S1600536806052111
_journal_volume 63
_journal_year 2007
_chemical_formula_iupac 'C9 H17 N1 O3'
_chemical_formula_moiety 'C9 H17 N1 O3'
_chemical_formula_sum 'C9 H17 N O3'
_chemical_formula_weight 187.24
_chemical_name_common
;
(6S)-Methyl-L-swainsonine
;
_chemical_name_systematic
;
(1R,2S,6S,8S,8aS)-6-methyloctahydroindolizine-1,2,8-triol
;
_space_group_IT_number 144
_symmetry_cell_setting trigonal
_symmetry_space_group_name_Hall 'P 31'
_symmetry_space_group_name_H-M 'P 31'
_atom_sites_solution_hydrogens geom
_atom_sites_solution_primary direct
_audit_creation_method CRYSTALS_ver_12.84
_cell_angle_alpha 90
_cell_angle_beta 90
_cell_angle_gamma 120
_cell_formula_units_Z 3
_cell_length_a 11.4494(6)
_cell_length_b 11.4494(6)
_cell_length_c 6.1727(2)
_cell_measurement_reflns_used 1020
_cell_measurement_temperature 190
_cell_measurement_theta_max 27
_cell_measurement_theta_min 1
_cell_volume 700.76(6)
_computing_cell_refinement 'DENZO/SCALEPACK (Otwinowski & Minor, 1997)'
_computing_data_collection 'COLLECT (Nonius, 2001).'
_computing_data_reduction DENZO/SCALEPACK
_computing_molecular_graphics 'CAMERON (Watkin <i>et al.</i>,  1996)'
_computing_publication_material CRYSTALS
_computing_structure_refinement 'CRYSTALS (Betteridge <i>et al.</i>,  2003)'
_computing_structure_solution 'user defined structure solution'
_diffrn_ambient_temperature 190
_diffrn_measured_fraction_theta_full 0.992
_diffrn_measured_fraction_theta_max 0.992
_diffrn_measurement_device_type 'Nonius KappaCCD'
_diffrn_measurement_method \w
_diffrn_radiation_monochromator graphite
_diffrn_radiation_type 'Mo K\a'
_diffrn_radiation_wavelength 0.71073
_diffrn_reflns_av_R_equivalents 0.044
_diffrn_reflns_limit_h_max 14
_diffrn_reflns_limit_h_min -14
_diffrn_reflns_limit_k_max 12
_diffrn_reflns_limit_k_min -12
_diffrn_reflns_limit_l_max 7
_diffrn_reflns_limit_l_min -7
_diffrn_reflns_number 6022
_diffrn_reflns_theta_full 27.095
_diffrn_reflns_theta_max 27.095
_diffrn_reflns_theta_min 2.054
_diffrn_standards_number 0
_exptl_absorpt_coefficient_mu 0.099
_exptl_absorpt_correction_T_max 0.99
_exptl_absorpt_correction_T_min 0.81
_exptl_absorpt_correction_type multi-scan
_exptl_absorpt_process_details '(DENZO/SCALEPACK; Otwinowski & Minor, 1997)'
_exptl_crystal_colour colourless
_exptl_crystal_density_diffrn 1.331
_exptl_crystal_density_method 'not measured'
_exptl_crystal_description plate
_exptl_crystal_F_000 306
_exptl_crystal_size_max 0.80
_exptl_crystal_size_mid 0.10
_exptl_crystal_size_min 0.10
_refine_diff_density_max 0.17
_refine_diff_density_min -0.12
_refine_ls_extinction_method None
_refine_ls_goodness_of_fit_ref 0.9720
_refine_ls_hydrogen_treatment constr
_refine_ls_matrix_type full
_refine_ls_number_parameters 118
_refine_ls_number_reflns 1020
_refine_ls_number_restraints 35
_refine_ls_R_factor_all 0.0298
_refine_ls_R_factor_gt 0.0282
_refine_ls_shift/su_max 0.000219
_refine_ls_structure_factor_coef Fsqd
_refine_ls_weighting_details 'w=1/[\s^2^(F^2^) + (0.04P)^2^ + 0.1P], where P=[max(Fo^2^,0) + 2Fc^2^]/3'
_refine_ls_weighting_scheme calc
_refine_ls_wR_factor_all 0.0690
_refine_ls_wR_factor_gt 0.0681
_refine_ls_wR_factor_ref 0.0690
_reflns_number_gt 982
_reflns_number_total 1025
_reflns_threshold_expression I>2\s(I)
_cod_data_source_file lh2265.cif
_cod_data_source_block 6
_cod_original_sg_symbol_H-M 'P 31 '
_cod_original_formula_sum 'C9 H17 N1 O3'
_cod_database_code 2211890
_cod_database_fobs_code 2211890

loop_
_symmetry_equiv_pos_as_xyz
x,y,z
-y,x-y,z+1/3
-x+y,-x,z+2/3

loop_
_atom_site_type_symbol
_atom_site_label
_atom_site_fract_x
_atom_site_fract_y
_atom_site_fract_z
_atom_site_U_iso_or_equiv
_atom_site_adp_type
_atom_site_occupancy
C C1 0.53634(17) 0.59057(16) 0.8235(3) 0.0242 Uani 1.0000
N N2 0.66713(13) 0.60020(14) 0.8706(2) 0.0241 Uani 1.0000
C C3 0.63458(18) 0.50300(18) 1.0487(3) 0.0310 Uani 1.0000
C C4 0.49845(18) 0.38209(17) 0.9851(3) 0.0282 Uani 1.0000
C C5 0.44047(17) 0.43864(18) 0.8097(3) 0.0273 Uani 1.0000
O O6 0.44492(14) 0.38857(13) 0.6023(2) 0.0336 Uani 1.0000
O O7 0.51498(14) 0.27798(13) 0.8919(2) 0.0322 Uani 1.0000
C C8 0.76987(19) 0.73864(18) 0.9248(3) 0.0317 Uani 1.0000
C C9 0.79406(18) 0.83322(17) 0.7343(3) 0.0321 Uani 1.0000
C C10 0.65986(19) 0.82114(17) 0.6624(3) 0.0318 Uani 1.0000
C C11 0.54856(16) 0.67521(16) 0.6254(3) 0.0251 Uani 1.0000
O O12 0.42283(13) 0.66811(14) 0.5784(2) 0.0328 Uani 1.0000
C C13 0.86788(19) 0.8108(2) 0.5457(3) 0.0366 Uani 1.0000
H H11 0.5121 0.6267 0.9485 0.0292 Uiso 1.0000
H H31 0.6278 0.5418 1.1870 0.0378 Uiso 1.0000
H H32 0.7014 0.4729 1.0604 0.0364 Uiso 1.0000
H H41 0.4386 0.3464 1.1114 0.0336 Uiso 1.0000
H H51 0.3485 0.4162 0.8438 0.0326 Uiso 1.0000
H H81 0.8522 0.7397 0.9658 0.0365 Uiso 1.0000
H H82 0.7392 0.7723 1.0503 0.0356 Uiso 1.0000
H H91 0.8513 0.9241 0.7916 0.0356 Uiso 1.0000
H H101 0.6293 0.8580 0.7800 0.0391 Uiso 1.0000
H H102 0.6720 0.8705 0.5290 0.0394 Uiso 1.0000
H H111 0.5694 0.6355 0.4976 0.0293 Uiso 1.0000
H H131 0.8958 0.8827 0.4416 0.0520 Uiso 1.0000
H H132 0.9472 0.8081 0.5970 0.0527 Uiso 1.0000
H H133 0.8066 0.7237 0.4744 0.0519 Uiso 1.0000
H H3 0.4063 0.7096 0.6762 0.0529 Uiso 1.0000
H H5 0.4670 0.3317 0.6258 0.0520 Uiso 1.0000
H H1 0.4862 0.2075 0.9762 0.0503 Uiso 1.0000

loop_
_atom_site_aniso_label
_atom_site_aniso_U_11
_atom_site_aniso_U_22
_atom_site_aniso_U_33
_atom_site_aniso_U_12
_atom_site_aniso_U_13
_atom_site_aniso_U_23
C1 0.0250(8) 0.0264(8) 0.0237(7) 0.0148(6) -0.0011(6) -0.0034(6)
N2 0.0236(7) 0.0251(7) 0.0241(7) 0.0126(6) -0.0047(5) -0.0019(5)
C3 0.0364(9) 0.0319(9) 0.0255(9) 0.0178(8) -0.0056(7) 0.0014(6)
C4 0.0305(9) 0.0283(8) 0.0276(8) 0.0161(7) 0.0032(6) 0.0027(7)
C5 0.0240(8) 0.0287(8) 0.0302(8) 0.0141(7) -0.0010(6) 0.0002(6)
O6 0.0418(7) 0.0304(7) 0.0324(6) 0.0210(6) -0.0098(5) -0.0078(5)
O7 0.0368(7) 0.0288(6) 0.0345(7) 0.0190(6) 0.0037(5) 0.0036(5)
C8 0.0324(9) 0.0291(9) 0.0303(8) 0.0130(8) -0.0088(7) -0.0065(7)
C9 0.0321(9) 0.0221(8) 0.0379(10) 0.0105(7) -0.0043(7) -0.0031(7)
C10 0.0360(10) 0.0253(8) 0.0369(10) 0.0174(8) -0.0012(7) 0.0004(7)
C11 0.0277(8) 0.0287(8) 0.0248(8) 0.0185(7) -0.0026(6) -0.0029(6)
O12 0.0348(7) 0.0411(7) 0.0318(6) 0.0260(6) -0.0070(5) -0.0069(5)
C13 0.0318(9) 0.0309(9) 0.0433(10) 0.0127(8) 0.0020(8) 0.0045(8)

loop_
_atom_type_symbol
_atom_type_scat_dispersion_real
_atom_type_scat_dispersion_imag
_atom_type_scat_source
C 0.0033 0.0016 'International Tables Vol C 4.2.6.8 and 6.1.1.4'
H 0.0000 0.0000 'International Tables Vol C 4.2.6.8 and 6.1.1.4'
O 0.0106 0.0060 'International Tables Vol C 4.2.6.8 and 6.1.1.4'
N 0.0061 0.0033 'International Tables Vol C 4.2.6.8 and 6.1.1.4'

loop_
_geom_angle_atom_site_label_1
_geom_angle_atom_site_label_2
_geom_angle_atom_site_label_3
_geom_angle
_geom_angle_publ_flag
N2 C1 C5 102.77(12) no
N2 C1 C11 110.11(13) no
C5 C1 C11 117.74(14) no
N2 C1 H11 107.8 no
C5 C1 H11 109.4 no
C11 C1 H11 108.6 no
C1 N2 C3 103.09(13) no
C1 N2 C8 111.23(13) no
C3 N2 C8 114.20(13) no
N2 C3 C4 104.51(13) no
N2 C3 H31 110.8 no
C4 C3 H31 110.9 no
N2 C3 H32 111.8 no
C4 C3 H32 108.6 no
H31 C3 H32 110.1 no
C3 C4 C5 104.67(13) no
C3 C4 O7 111.13(15) no
C5 C4 O7 109.17(14) no
C3 C4 H41 110.9 no
C5 C4 H41 111.6 no
O7 C4 H41 109.3 no
C1 C5 C4 102.73(13) no
C1 C5 O6 111.19(14) no
C4 C5 O6 110.44(13) no
C1 C5 H51 110.8 no
C4 C5 H51 111.5 no
O6 C5 H51 110.0 no
C5 O6 H5 104.4 no
C4 O7 H1 112.8 no
N2 C8 C9 110.76(14) yes
N2 C8 H81 108.8 no
C9 C8 H81 111.2 no
N2 C8 H82 110.3 no
C9 C8 H82 107.2 no
H81 C8 H82 108.6 no
C8 C9 C10 109.86(15) yes
C8 C9 C13 112.68(16) yes
C10 C9 C13 112.04(15) yes
C8 C9 H91 105.3 no
C10 C9 H91 108.0 no
C13 C9 H91 108.7 no
C9 C10 C11 113.00(14) yes
C9 C10 H101 107.5 no
C11 C10 H101 107.3 no
C9 C10 H102 110.4 no
C11 C10 H102 108.0 no
H101 C10 H102 110.7 no
C10 C11 C1 109.68(13) yes
C10 C11 O12 110.95(13) yes
C1 C11 O12 110.92(13) yes
C10 C11 H111 110.9 no
C1 C11 H111 108.2 no
O12 C11 H111 106.1 no
C11 O12 H3 108.9 no
C9 C13 H131 109.7 no
C9 C13 H132 111.0 no
H131 C13 H132 109.1 no
C9 C13 H133 109.5 no
H131 C13 H133 109.2 no
H132 C13 H133 108.3 no

loop_
_geom_bond_atom_site_label_1
_geom_bond_atom_site_label_2
_geom_bond_distance
_geom_bond_publ_flag
C1 N2 1.474(2) no
C1 C5 1.526(2) no
C1 C11 1.523(2) no
C1 H11 0.979 no
N2 C3 1.474(2) no
N2 C8 1.464(2) no
C3 C4 1.530(2) no
C3 H31 0.983 no
C3 H32 0.986 no
C4 C5 1.569(2) no
C4 O7 1.419(2) no
C4 H41 0.982 no
C5 O6 1.414(2) no
C5 H51 0.974 no
O6 H5 0.821 no
O7 H1 0.875 no
C8 C9 1.527(3) no
C8 H81 0.971 no
C8 H82 1.004 no
C9 C10 1.538(3) no
C9 C13 1.534(3) no
C9 H91 0.978 no
C10 C11 1.529(2) no
C10 H101 0.988 no
C10 H102 0.968 no
C11 O12 1.430(2) no
C11 H111 0.997 no
O12 H3 0.845 no
C13 H131 0.964 no
C13 H132 0.977 no
C13 H133 0.990 no

loop_
_geom_hbond_atom_site_label_D
_geom_hbond_atom_site_label_H
_geom_hbond_atom_site_label_A
_geom_hbond_site_symmetry_A
_geom_hbond_distance_DH
_geom_hbond_distance_HA
_geom_hbond_distance_DA
_geom_hbond_angle_DHA
_geom_hbond_publ_flag
O12 H3 O12 2_665 0.85 1.88 2.708(2) 165 yes
O6 H5 O7 . 0.82 1.93 2.541(2) 131 yes
O7 H1 N2 2_655 0.87 1.99 2.846(2) 167 yes

loop_
_cod_related_entry_id
_cod_related_entry_database
_cod_related_entry_code
1 ChemSpider 21178085
